data_7212914
loop_
_publ_author_name
'Nunzi, Francesca'
'Fantacci, Simona'
'Cariati, Elena'
'Tordin, Elisa'
'Casati, Nicola'
'Macchi, Piero'

_publ_section_title
;
 Stabilization through p-dimethylaminobenzaldehyde of a new NLO-active
 phase of [E-4-(4-dimethylaminostyryl)-1-methylpyridinium] iodide:
 synthesis, structural characterization and theoretical investigation of
 its electronic properties
;
_journal_issue 36
_journal_name_full 'Journal of Materials Chemistry'
_journal_page_first 7652
_journal_paper_doi 10.1039/c0jm00466a
_journal_volume 20
_journal_year 2010
_chemical_absolute_configuration ad
_chemical_formula_sum 'C16 H19 I N2'
_chemical_formula_weight 366.23
_chemical_name_systematic
;
?
;
_space_group_IT_number 9
_symmetry_space_group_name_Hall 'C -2yc'
_symmetry_space_group_name_H-M 'C 1 c 1'
_atom_sites_solution_hydrogens geom
_atom_sites_solution_primary direct
_atom_sites_solution_secondary difmap
_audit_conform_dict_location ftp://ftp.iucr.org/pub/cif_core.dic
_audit_conform_dict_name cif_core.dic
_audit_conform_dict_version 2.3
_audit_creation_date 2009-05-25T12:58:59-00:00
_audit_creation_method 'WinGX routine CIF_UPDATE'
_cell_angle_alpha 90
_cell_angle_beta 90.459(2)
_cell_angle_gamma 90
_cell_formula_units_Z 4
_cell_length_a 8.777(2)
_cell_length_b 34.912(7)
_cell_length_c 6.2800(10)
_cell_measurement_temperature 298(2)
_cell_volume 1924.3(7)
_computing_structure_refinement 'SHELXL-97 (Sheldrick, 1997)'
_diffrn_ambient_temperature 298(2)
_diffrn_measured_fraction_theta_full 0.988
_diffrn_measured_fraction_theta_max 0.988
_diffrn_radiation_monochromator graphite
_diffrn_radiation_type MoK\a
_diffrn_radiation_wavelength 0.71069
_diffrn_reflns_av_R_equivalents 0.0226
_diffrn_reflns_av_unetI/netI 0.037
_diffrn_reflns_limit_h_max 10
_diffrn_reflns_limit_h_min -10
_diffrn_reflns_limit_k_max 43
_diffrn_reflns_limit_k_min -43
_diffrn_reflns_limit_l_max 7
_diffrn_reflns_limit_l_min -7
_diffrn_reflns_number 7486
_diffrn_reflns_theta_full 26.39
_diffrn_reflns_theta_max 26.39
_diffrn_reflns_theta_min 1.17
_exptl_absorpt_coefficient_mu 1.657
_exptl_absorpt_correction_T_max 0.92
_exptl_absorpt_correction_T_min 0.789
_exptl_absorpt_correction_type empirical
_exptl_crystal_density_diffrn 1.264
_exptl_crystal_density_method 'not measured'
_exptl_crystal_F_000 728
_exptl_crystal_size_max 0.25
_exptl_crystal_size_mid 0.08
_exptl_crystal_size_min 0.05
_refine_diff_density_max 0.87
_refine_diff_density_min -0.57
_refine_diff_density_rms 0.096
_refine_ls_abs_structure_details 'Flack H D (1983), Acta Cryst. A39, 876-881'
_refine_ls_abs_structure_Flack 0.01(6)
_refine_ls_extinction_method none
_refine_ls_goodness_of_fit_ref 1.079
_refine_ls_hydrogen_treatment constr
_refine_ls_matrix_type full
_refine_ls_number_parameters 59
_refine_ls_number_reflns 3727
_refine_ls_number_restraints 2
_refine_ls_restrained_S_all 1.079
_refine_ls_R_factor_all 0.0696
_refine_ls_R_factor_gt 0.0564
_refine_ls_shift/su_max 0
_refine_ls_shift/su_mean 0
_refine_ls_structure_factor_coef Fsqd
_refine_ls_weighting_details 'calc w=1/[\s^2^(Fo^2^)+(0.0996P)^2^+0.8198P] where P=(Fo^2^+2Fc^2^)/3'
_refine_ls_weighting_scheme calc
_refine_ls_wR_factor_gt 0.1766
_refine_ls_wR_factor_ref 0.1859
_reflns_number_gt 2825
_reflns_number_total 3727
_reflns_threshold_expression >2sigma(I)
_cod_data_source_file c0jm00466a.txt
_cod_data_source_block ele65c
_cod_database_code 7212914

loop_
_symmetry_equiv_pos_as_xyz
'x, y, z'
'x, -y, z+1/2'
'x+1/2, y+1/2, z'
'x+1/2, -y+1/2, z+1/2'

loop_
_atom_site_label
_atom_site_type_symbol
_atom_site_fract_x
_atom_site_fract_y
_atom_site_fract_z
_atom_site_U_iso_or_equiv
_atom_site_adp_type
_atom_site_occupancy
_atom_site_symmetry_multiplicity
_atom_site_calc_flag
_atom_site_refinement_flags
N1 N 0.5635(7) 0.28395(15) 0.0379(7) 0.0614(16) Uiso 1 1 d G
C2 C 0.4187(6) 0.2919(2) 0.1141(11) 0.072(3) Uiso 1 1 d G
H2 H 0.3332 0.2833 0.04 0.086 Uiso 1 1 calc R
C3 C 0.4017(7) 0.3128(2) 0.3008(12) 0.070(3) Uiso 1 1 d G
H3 H 0.3048 0.3181 0.3517 0.084 Uiso 1 1 calc R
C4 C 0.5295(9) 0.32571(17) 0.4114(9) 0.070(2) Uiso 1 1 d G
C5 C 0.6744(8) 0.3177(2) 0.3353(11) 0.084(4) Uiso 1 1 d G
H5 H 0.7599 0.3264 0.4093 0.1 Uiso 1 1 calc R
C6 C 0.6914(6) 0.2969(2) 0.1486(11) 0.082(3) Uiso 1 1 d G
H6 H 0.7883 0.2915 0.0976 0.098 Uiso 1 1 calc R
C11 C 0.5289(10) 0.38679(19) 0.9133(8) 0.081(3) Uiso 1 1 d G
C12 C 0.6615(7) 0.3989(2) 1.0154(11) 0.083(3) Uiso 1 1 d G
H12 H 0.756 0.3923 0.9606 0.1 Uiso 1 1 calc R
C13 C 0.6527(5) 0.4209(2) 1.1995(11) 0.087(3) Uiso 1 1 d G
H13 H 0.7414 0.429 1.2679 0.104 Uiso 1 1 calc R
C14 C 0.5114(6) 0.43072(15) 1.2815(8) 0.0463(17) Uiso 1 1 d G
C15 C 0.3788(5) 0.4186(2) 1.1794(12) 0.097(4) Uiso 1 1 d G
H15 H 0.2843 0.4252 1.2343 0.117 Uiso 1 1 calc R
C16 C 0.3876(8) 0.3966(3) 0.9953(12) 0.105(4) Uiso 1 1 d G
H16 H 0.2989 0.3885 0.927 0.126 Uiso 1 1 calc R
C20 C 0.6428(18) 0.4654(5) 1.569(3) 0.111(5) Uiso 1 1 d .
H20A H 0.6192 0.4806 1.6913 0.166 Uiso 1 1 calc R
H20B H 0.703 0.4802 1.4718 0.166 Uiso 1 1 calc R
H20C H 0.6991 0.4431 1.6123 0.166 Uiso 1 1 calc R
C21 C 0.332(2) 0.4590(5) 1.552(3) 0.126(5) Uiso 1 1 d .
H21A H 0.3374 0.4749 1.6767 0.189 Uiso 1 1 calc R
H21B H 0.2889 0.4346 1.5891 0.189 Uiso 1 1 calc R
H21C H 0.268 0.4712 1.4469 0.189 Uiso 1 1 calc R
N2 N 0.4966(14) 0.4531(3) 1.459(2) 0.104(3) Uiso 1 1 d .
I1 I 0.04577(16) 0.312437(16) 0.79947(16) 0.0825(3) Uani 1 1 d .
C10 C 0.5812(15) 0.2624(3) -0.1487(18) 0.092(4) Uiso 1 1 d .
H10A H 0.6877 0.2597 -0.179 0.138 Uiso 1 1 calc R
H10B H 0.5314 0.2753 -0.2651 0.138 Uiso 1 1 calc R
H10C H 0.5366 0.2376 -0.1298 0.138 Uiso 1 1 calc R
C7' C 0.5810(15) 0.3638(3) 0.7323(18) 0.087(3) Uiso 1 1 d .
H7' H 0.6852 0.3611 0.7118 0.104 Uiso 1 1 calc R
C7 C 0.4912(14) 0.3477(3) 0.6031(19) 0.084(3) Uiso 1 1 d .
H7 H 0.388 0.3499 0.6328 0.101 Uiso 1 1 calc R

loop_
_atom_site_aniso_label
_atom_site_aniso_U_11
_atom_site_aniso_U_22
_atom_site_aniso_U_33
_atom_site_aniso_U_23
_atom_site_aniso_U_13
_atom_site_aniso_U_12
I1 0.0674(3) 0.0965(4) 0.0835(4) -0.0183(4) -0.0043(4) 0.0007(5)

loop_
_atom_type_symbol
_atom_type_description
_atom_type_scat_dispersion_real
_atom_type_scat_dispersion_imag
_atom_type_scat_source
C C 0.0033 0.0016 'International Tables Vol C Tables 4.2.6.8 and 6.1.1.4'
H H 0 0 'International Tables Vol C Tables 4.2.6.8 and 6.1.1.4'
N N 0.0061 0.0033 'International Tables Vol C Tables 4.2.6.8 and 6.1.1.4'
I I -0.4742 1.8119 'International Tables Vol C Tables 4.2.6.8 and 6.1.1.4'

loop_
_geom_angle_atom_site_label_1
_geom_angle_atom_site_label_2
_geom_angle_atom_site_label_3
_geom_angle
C2 N1 C6 120
C2 N1 C10 120.2(7)
C6 N1 C10 119.8(7)
N1 C2 C3 120
C4 C3 C2 120
C5 C4 C3 120
C5 C4 C7 127.1(7)
C3 C4 C7 112.9(7)
C4 C5 C6 120
C5 C6 N1 120
C12 C11 C16 120
C12 C11 C7' 105.0(7)
C16 C11 C7' 135.0(7)
C13 C12 C11 120
C14 C13 C12 120
N2 C14 C13 122.3(6)
N2 C14 C15 117.7(6)
C13 C14 C15 120
C16 C15 C14 120
C15 C16 C11 120
C14 N2 C20 116.5(10)
C14 N2 C21 117.9(12)
C20 N2 C21 124.9(13)
C7 C7' C11 123.1(11)
C7' C7 C4 128.0(11)

loop_
_geom_bond_atom_site_label_1
_geom_bond_atom_site_label_2
_geom_bond_distance
N1 C2 1.39
N1 C6 1.39
N1 C10 1.401(12)
C2 C3 1.39
C3 C4 1.39
C4 C5 1.39
C4 C7 1.469(13)
C5 C6 1.39
C11 C12 1.39
C11 C16 1.39
C11 C7' 1.467(12)
C12 C13 1.39
C13 C14 1.39
C14 N2 1.369(14)
C14 C15 1.39
C15 C16 1.39
C20 N2 1.513(18)
C21 N2 1.58(2)
C7' C7 1.260(16)
